data_4322483
loop_
_publ_author_name
'Berthold Nock'
'Theodosia Maina'
'Francesco Tisato'
'Minas Papadopoulos'
'Catherine P. Raptopoulou'
'Aris Terzis'
'Efstratios Chiotellis'

_publ_section_title
;
 Novel Six-Coordinate Oxorhenium "3 + 2" Mixed-Ligand Complexes Carrying
 the SNS/PO Donor Atom Set: Synthesis and Characterization
;
_journal_name_full 'Inorganic Chemistry'
_journal_page_first 4197
_journal_page_last 4202
_journal_paper_doi 10.1021/ic9905796
_journal_volume 38
_journal_year 1999
_chemical_formula_analytical '[ReO{SCH2CH2N(C2H5)CH2CH2S}{P(C6H5)2O(C6H4)}].0.5CH3OH'
_chemical_formula_sum 'C24.5 H29 N O2.5 P Re S2'
_chemical_formula_weight 658.81
_chemical_name_systematic
; 
 ? 
;
_space_group_IT_number 2
_symmetry_cell_setting triclinic
_symmetry_space_group_name_Hall '-P 1'
_symmetry_space_group_name_H-M 'P -1'
_atom_sites_solution_hydrogens geom
_atom_sites_solution_primary direct
_atom_sites_solution_secondary difmap
_audit_creation_method SHELXL
_cell_angle_alpha 100.11(2)
_cell_angle_beta 102.71(2)
_cell_angle_gamma 100.89(2)
_cell_formula_units_Z 2
_cell_length_a 16.14(1)
_cell_length_b 10.384(7)
_cell_length_c 15.66(1)
_cell_measurement_reflns_used 25
_cell_measurement_temperature 298
_cell_measurement_theta_max 11.6
_cell_measurement_theta_min 5.4
_cell_volume 2449(3)
_computing_cell_refinement 'Program LEAST (UCLA Crystallographic package, C.E.Strouse, 1994)'
_computing_data_collection 'Program COLLECT (UCLA Crystallographic package, C.E.Strouse, 1994)'
_computing_data_reduction 'Program REDUCE (UCLA Crystallographic package, C.E.Strouse, 1994)'
_computing_molecular_graphics ORTEP
_computing_structure_refinement 'SHELXL-93 (Sheldrick, 1993)'
_computing_structure_solution 'SHELXS-86 (Sheldrick, 1990)'
_diffrn_ambient_temperature 298
_diffrn_measurement_device 'Crystal Logic Dual Goniometer diffractometer'
_diffrn_measurement_method 'theta-2theta scans'
_diffrn_radiation_monochromator graphite
_diffrn_radiation_source 'fine-focus sealed tube'
_diffrn_radiation_type MoK\a
_diffrn_radiation_wavelength 0.71073
_diffrn_reflns_av_R_equivalents 0.0232
_diffrn_reflns_av_sigmaI/netI 0.0525
_diffrn_reflns_limit_h_max 17
_diffrn_reflns_limit_h_min -17
_diffrn_reflns_limit_k_max 0
_diffrn_reflns_limit_k_min -11
_diffrn_reflns_limit_l_max 17
_diffrn_reflns_limit_l_min -16
_diffrn_reflns_number 7265
_diffrn_reflns_theta_max 23.00
_diffrn_reflns_theta_min 1.37
_diffrn_standards_decay_% 0.8
_diffrn_standards_interval_count 97
_diffrn_standards_number 3
_exptl_absorpt_coefficient_mu 5.223
_exptl_absorpt_correction_T_max 1.00
_exptl_absorpt_correction_T_min 0.78
_exptl_absorpt_correction_type 'psi-scan empirical'
_exptl_crystal_colour 'brownish red'
_exptl_crystal_density_diffrn 1.787
_exptl_crystal_density_meas 1.76
_exptl_crystal_density_method 'floating method'
_exptl_crystal_description parallelipiped
_exptl_crystal_F_000 1300
_exptl_crystal_size_max 0.60
_exptl_crystal_size_mid 0.35
_exptl_crystal_size_min 0.10
_refine_diff_density_max 1.719
_refine_diff_density_min -1.297
_refine_diff_density_rms 0.140
_refine_ls_extinction_method none
_refine_ls_goodness_of_fit_all 1.138
_refine_ls_goodness_of_fit_obs 1.138
_refine_ls_matrix_type full
_refine_ls_number_parameters 718
_refine_ls_number_reflns 6821
_refine_ls_number_restraints 0
_refine_ls_restrained_S_all 1.138
_refine_ls_restrained_S_obs 1.138
_refine_ls_R_factor_all 0.0525
_refine_ls_R_factor_obs 0.0389
_refine_ls_shift/esd_max -0.183
_refine_ls_shift/esd_mean 0.005
_refine_ls_structure_factor_coef Fsqd
_refine_ls_weighting_details 'w=1/[\s^2^(Fo^2^)+(0.0000P)^2^+17.1921P] where P=(Fo^2^+2Fc^2^)/3'
_refine_ls_weighting_scheme calc
_refine_ls_wR_factor_all 0.1011
_refine_ls_wR_factor_obs 0.0901
_reflns_number_observed 5562
_reflns_number_total 6821
_reflns_observed_criterion >2sigma(I)
_cod_data_source_file ic9905796_2.cif
_cod_data_source_block shel93
_cod_depositor_comments
;
The following automatic conversions were performed:

'_refine_ls_weighting_scheme' value 'calc
w=1/[\s^2^(Fo^2^)+(0.0000P)^2^+17.1921P] where P=(Fo^2^+2Fc^2^)/3'
was changed to 'calc'. New tag '_refine_ls_weighting_details' was
created. The value of the new tag was set to
'w=1/[\s^2^(Fo^2^)+(0.0000P)^2^+17.1921P] where P=(Fo^2^+2Fc^2^)/3'.

Automatic conversion script
Id: cif_fix_values 3143 2015-03-26 13:38:13Z robertas 
;
_cod_original_cell_volume 2449(1)
_cod_database_code 4322483

loop_
_symmetry_equiv_pos_as_xyz
'x, y, z'
'-x, -y, -z'

loop_
_atom_site_aniso_label
_atom_site_aniso_U_11
_atom_site_aniso_U_22
_atom_site_aniso_U_33
_atom_site_aniso_U_23
_atom_site_aniso_U_13
_atom_site_aniso_U_12
Re1 0.0308(2) 0.0303(2) 0.0311(2) 0.00681(14) 0.00715(15) 0.00340(14)
O1 0.032(3) 0.060(4) 0.037(3) 0.013(3) -0.003(3) -0.003(3)
S1 0.0474(14) 0.0399(13) 0.0505(14) 0.0089(11) 0.0157(11) 0.0138(11)
S2 0.0511(14) 0.0397(13) 0.0501(14) 0.0114(11) 0.0127(12) 0.0162(11)
N1 0.040(4) 0.030(4) 0.031(4) 0.003(3) 0.001(3) -0.005(3)
P1 0.0299(11) 0.0348(12) 0.0348(12) 0.0082(10) 0.0101(10) 0.0070(9)
O2 0.038(3) 0.030(3) 0.033(3) 0.005(3) 0.006(3) 0.002(3)
C1 0.049(7) 0.073(8) 0.053(7) 0.011(6) 0.024(6) 0.020(6)
C2 0.036(5) 0.065(7) 0.045(6) 0.014(5) 0.016(5) 0.011(5)
C3 0.063(7) 0.049(6) 0.040(6) 0.012(5) 0.020(6) -0.004(5)
C4 0.067(7) 0.039(5) 0.053(6) 0.017(5) 0.014(5) 0.010(5)
C5 0.058(7) 0.038(6) 0.035(5) 0.009(4) 0.002(5) -0.009(5)
C6 0.062(7) 0.077(8) 0.043(6) 0.014(6) 0.013(5) 0.004(6)
C7 0.034(5) 0.019(4) 0.035(5) -0.004(3) 0.005(4) -0.001(3)
C8 0.030(5) 0.040(5) 0.042(5) 0.005(4) 0.010(4) 0.005(4)
C9 0.036(6) 0.057(6) 0.041(6) 0.004(5) -0.002(5) 0.014(5)
C10 0.047(6) 0.066(7) 0.034(5) 0.022(5) 0.011(5) 0.013(5)
C11 0.051(6) 0.052(6) 0.031(5) 0.014(4) 0.013(5) 0.015(5)
C12 0.034(5) 0.024(4) 0.039(5) 0.009(4) 0.011(4) 0.004(4)
C13 0.042(5) 0.035(5) 0.031(5) 0.006(4) 0.016(4) 0.006(4)
C14 0.049(6) 0.048(6) 0.040(5) 0.010(4) 0.011(5) 0.012(5)
C15 0.073(8) 0.032(5) 0.053(6) 0.012(5) 0.015(6) 0.014(5)
C16 0.064(7) 0.046(6) 0.044(6) 0.013(5) 0.021(5) 0.006(5)
C17 0.054(7) 0.056(7) 0.045(6) 0.003(5) 0.022(5) -0.011(5)
C18 0.038(5) 0.049(6) 0.053(6) 0.013(5) 0.018(5) 0.001(5)
C19 0.039(5) 0.036(5) 0.050(6) 0.012(4) 0.018(4) 0.009(4)
C20 0.053(6) 0.055(6) 0.051(6) 0.010(5) 0.028(5) 0.030(5)
C21 0.061(7) 0.074(8) 0.066(8) 0.016(6) 0.029(6) 0.019(6)
C22 0.126(13) 0.050(7) 0.083(9) -0.001(7) 0.088(10) -0.001(7)
C23 0.062(9) 0.096(11) 0.112(13) 0.048(9) 0.029(8) 0.060(8)
C24 0.049(6) 0.075(8) 0.067(8) 0.030(7) 0.022(6) 0.026(6)
Re2 0.0307(2) 0.0266(2) 0.0524(2) 0.0049(2) 0.0100(2) 0.00253(14)
O11 0.031(4) 0.056(4) 0.077(5) 0.021(4) -0.009(3) -0.004(3)
S11 0.0430(13) 0.0305(11) 0.0517(14) 0.0064(10) 0.0123(11) 0.0046(10)
S12 0.098(2) 0.0359(14) 0.148(3) 0.035(2) 0.081(3) 0.024(2)
N11 0.034(4) 0.032(4) 0.057(5) 0.004(4) 0.010(4) 0.002(3)
P11 0.0325(12) 0.0326(12) 0.0481(14) 0.0094(10) 0.0090(11) 0.0060(10)
O12 0.035(4) 0.060(4) 0.060(5) 0.024(4) 0.008(3) 0.017(3)
C31 0.052(6) 0.035(5) 0.060(7) 0.006(5) 0.022(5) 0.001(4)
C32 0.029(5) 0.043(5) 0.051(7) -0.001(5) 0.011(5) 0.002(4)
C33 0.062(7) 0.040(6) 0.074(8) 0.023(6) 0.028(7) 0.029(5)
C34 0.091(10) 0.030(6) 0.134(13) 0.011(7) 0.062(10) 0.012(6)
C35 0.036(5) 0.040(6) 0.051(6) -0.004(5) 0.002(5) 0.003(5)
C36 0.054(7) 0.058(7) 0.064(7) 0.004(6) 0.016(6) 0.003(5)
C37 0.038(5) 0.046(5) 0.052(6) 0.034(5) 0.010(4) 0.007(4)
C38 0.041(6) 0.065(7) 0.067(8) 0.037(6) 0.011(5) 0.013(5)
C39 0.043(6) 0.078(8) 0.070(8) 0.029(7) 0.001(6) 0.002(6)
C40 0.068(8) 0.058(7) 0.051(7) 0.008(6) 0.001(6) 0.003(6)
C41 0.057(7) 0.045(6) 0.065(8) 0.014(5) 0.011(6) 0.007(5)
C42 0.038(5) 0.026(4) 0.053(6) 0.012(4) 0.009(4) 0.001(4)
C43 0.044(6) 0.040(5) 0.047(6) 0.010(4) 0.015(4) 0.006(4)
C44 0.069(8) 0.079(9) 0.092(10) 0.036(8) 0.050(7) 0.033(7)
C45 0.071(10) 0.155(18) 0.102(12) 0.037(12) 0.053(9) 0.034(11)
C46 0.089(11) 0.064(9) 0.109(12) 0.001(8) 0.043(9) -0.007(8)
C47 0.160(18) 0.050(8) 0.193(20) 0.032(10) 0.114(16) 0.014(10)
C48 0.145(15) 0.055(8) 0.237(23) 0.055(11) 0.140(17) 0.035(9)
C49 0.044(6) 0.038(5) 0.057(6) 0.011(5) 0.016(5) 0.013(4)
C50 0.058(7) 0.050(6) 0.060(7) 0.015(5) 0.020(6) 0.028(5)
C51 0.080(8) 0.064(8) 0.057(7) 0.019(6) 0.007(6) 0.040(7)
C52 0.088(10) 0.045(7) 0.093(10) 0.031(7) 0.044(8) 0.037(7)
C53 0.076(9) 0.037(6) 0.114(11) 0.014(7) 0.013(8) 0.010(6)
C54 0.057(7) 0.043(6) 0.072(8) 0.008(6) 0.005(6) 0.014(5)
CM 0.112(13) 0.062(9) 0.119(14) 0.040(9) 0.021(10) -0.018(9)
OM 0.181(18) 0.229(23) 0.197(20) -0.024(17) -0.025(15) 0.040(17)

loop_
_atom_site_label
_atom_site_type_symbol
_atom_site_fract_x
_atom_site_fract_y
_atom_site_fract_z
_atom_site_U_iso_or_equiv
_atom_site_thermal_displace_type
_atom_site_occupancy
_atom_site_calc_flag
_atom_site_refinement_flags
_atom_site_disorder_group
Re1 Re 0.03789(2) 0.20106(3) 0.18863(2) 0.03143(11) Uani 1 d . .
O1 O -0.0639(4) 0.1181(7) 0.1275(4) 0.046(2) Uani 1 d . .
S1 S 0.1115(2) 0.0251(2) 0.1716(2) 0.0451(6) Uani 1 d . .
S2 S 0.0142(2) 0.4209(2) 0.2202(2) 0.0461(6) Uani 1 d . .
N1 N 0.1124(5) 0.2790(7) 0.1010(5) 0.037(2) Uani 1 d . .
P1 P 0.00497(14) 0.1498(2) 0.32261(15) 0.0330(5) Uani 1 d . .
O2 O 0.1543(4) 0.2945(6) 0.2878(4) 0.0357(13) Uani 1 d . .
C1 C 0.1768(8) 0.0803(12) 0.0965(8) 0.056(3) Uani 1 d . .
C2 C 0.1952(6) 0.2297(11) 0.1105(7) 0.048(2) Uani 1 d . .
C3 C 0.1367(8) 0.4303(11) 0.1234(8) 0.052(3) Uani 1 d . .
C4 C 0.0618(7) 0.4908(10) 0.1363(7) 0.053(3) Uani 1 d . .
H4A H 0.0176(7) 0.4709(10) 0.0796(7) 0.094(31) Uiso 1 calc R .
H4B H 0.0822(7) 0.5879(10) 0.1566(7) 0.094(31) Uiso 1 calc R .
C5 C 0.0515(7) 0.2270(11) 0.0086(6) 0.048(3) Uani 1 d . .
C6 C 0.0871(8) 0.2632(12) -0.0682(7) 0.062(3) Uani 1 d . .
H6A H 0.0446(21) 0.2205(62) -0.1243(7) 0.083(23) Uiso 1 calc R .
H6B H 0.1399(28) 0.2331(68) -0.0673(31) 0.083(23) Uiso 1 calc R .
H6C H 0.0993(47) 0.3591(14) -0.0616(28) 0.083(23) Uiso 1 calc R .
C7 C 0.1741(5) 0.2751(8) 0.3691(6) 0.032(2) Uani 1 d . .
C8 C 0.2585(6) 0.3205(9) 0.4248(6) 0.038(2) Uani 1 d . .
C9 C 0.2795(7) 0.2927(11) 0.5088(7) 0.047(2) Uani 1 d . .
C10 C 0.2164(7) 0.2216(11) 0.5397(7) 0.048(2) Uani 1 d . .
C11 C 0.1318(7) 0.1758(10) 0.4872(6) 0.043(2) Uani 1 d . .
C12 C 0.1100(5) 0.2015(8) 0.4019(6) 0.032(2) Uani 1 d . .
C13 C -0.0365(6) -0.0301(9) 0.3144(6) 0.036(2) Uani 1 d . .
C14 C 0.0220(7) -0.1096(10) 0.3309(6) 0.046(2) Uani 1 d . .
C15 C -0.0090(8) -0.2476(10) 0.3158(7) 0.053(3) Uani 1 d . .
C16 C -0.0964(7) -0.3063(11) 0.2834(7) 0.051(3) Uani 1 d . .
H16 H -0.1163(7) -0.3992(11) 0.2732(7) 0.101(48) Uiso 1 calc R .
C17 C -0.1544(7) -0.2273(11) 0.2663(7) 0.055(3) Uani 1 d . .
H17 H -0.2138(7) -0.2674(11) 0.2443(7) 0.099(47) Uiso 1 calc R .
C18 C -0.1261(6) -0.0886(10) 0.2810(7) 0.047(2) Uani 1 d . .
H18 H -0.1658(6) -0.0357(10) 0.2689(7) 0.074(37) Uiso 1 calc R .
C19 C -0.0710(6) 0.2366(9) 0.3626(6) 0.040(2) Uani 1 d . .
C20 C -0.0534(7) 0.3054(11) 0.4527(7) 0.048(2) Uani 1 d . .
C21 C -0.1068(8) 0.3808(13) 0.4823(9) 0.064(3) Uani 1 d . .
H21 H -0.0936(8) 0.4243(13) 0.5425(9) 0.135(45) Uiso 1 calc R .
C22 C -0.1808(10) 0.3919(12) 0.4219(9) 0.082(5) Uani 1 d . .
H22 H -0.2165(10) 0.4459(12) 0.4400(9) 0.135(45) Uiso 1 calc R .
C23 C -0.1997(10) 0.3209(16) 0.3348(12) 0.080(5) Uani 1 d . .
C24 C -0.1447(7) 0.2466(13) 0.3027(9) 0.059(3) Uani 1 d . .
Re2 Re 0.40965(2) -0.18828(3) 0.29221(3) 0.03780(12) Uani 1 d . .
O11 O 0.5083(4) -0.1782(7) 0.3584(5) 0.060(2) Uani 1 d . .
S11 S 0.3427(2) -0.4111(2) 0.2982(2) 0.0427(5) Uani 1 d . .
S12 S 0.4272(2) 0.0327(3) 0.2712(3) 0.0831(11) Uani 1 d . .
N11 N 0.3214(5) -0.1291(7) 0.3711(5) 0.043(2) Uani 1 d . .
P11 P 0.45840(15) -0.2801(2) 0.1656(2) 0.0382(5) Uani 1 d . .
O12 O 0.2985(4) -0.2218(7) 0.1847(5) 0.050(2) Uani 1 d . .
C31 C 0.2687(7) -0.3720(9) 0.3665(7) 0.050(2) Uani 1 d . .
H31A H 0.2167(7) -0.4450(9) 0.3495(7) 0.083(28) Uiso 1 calc R .
H31B H 0.2971(7) -0.3633(9) 0.4294(7) 0.083(28) Uiso 1 calc R .
C32 C 0.2433(6) -0.2434(10) 0.3542(8) 0.043(2) Uani 1 d . .
C33 C 0.2906(8) -0.0104(10) 0.3485(9) 0.053(3) Uani 1 d . .
C34 C 0.3654(9) 0.1003(11) 0.3450(11) 0.081(4) Uani 1 d . .
H34A H 0.4036(9) 0.1384(11) 0.4050(11) 0.128(43) Uiso 1 calc R .
H34B H 0.3423(9) 0.1716(11) 0.3231(11) 0.128(43) Uiso 1 calc R .
C35 C 0.3735(6) -0.0982(11) 0.4680(7) 0.047(2) Uani 1 d . .
C36 C 0.3251(7) -0.0738(11) 0.5396(8) 0.061(3) Uani 1 d . .
H36A H 0.3657(11) -0.0507(81) 0.5980(8) 0.093(25) Uiso 1 calc R .
H36B H 0.2817(37) -0.1539(28) 0.5346(35) 0.093(25) Uiso 1 calc R .
H36C H 0.2972(44) -0.0013(55) 0.5318(34) 0.093(25) Uiso 1 calc R .
C37 C 0.2914(6) -0.2744(9) 0.1000(7) 0.043(2) Uani 1 d . .
C38 C 0.2143(7) -0.2864(11) 0.0338(8) 0.055(3) Uani 1 d . .
H38 H 0.1676(7) -0.2561(11) 0.0488(8) 0.134(65) Uiso 1 calc R .
C39 C 0.2094(7) -0.3436(13) -0.0532(9) 0.066(3) Uani 1 d . .
H39 H 0.1579(7) -0.3534(13) -0.0970(9) 0.135(63) Uiso 1 calc R .
C40 C 0.2774(8) -0.3874(12) -0.0788(8) 0.063(3) Uani 1 d . .
C41 C 0.3552(8) -0.3708(11) -0.0150(8) 0.057(3) Uani 1 d . .
C42 C 0.3620(6) -0.3160(8) 0.0739(6) 0.040(2) Uani 1 d . .
C43 C 0.5466(6) -0.1802(9) 0.1305(6) 0.044(2) Uani 1 d . .
C44 C 0.6157(9) -0.2238(15) 0.1120(10) 0.071(4) Uani 1 d . .
C45 C 0.6789(10) -0.1419(23) 0.0852(12) 0.103(6) Uani 1 d . .
C46 C 0.6751(11) -0.0190(16) 0.0762(11) 0.090(5) Uani 1 d . .
H46 H 0.7189(11) 0.0357(16) 0.0598(11) 0.411(232) Uiso 1 calc R .
C47 C 0.6048(13) 0.0234(15) 0.0918(14) 0.124(7) Uani 1 d . .
H47 H 0.5990(13) 0.1080(15) 0.0833(14) 0.134(63) Uiso 1 calc R .
C48 C 0.5401(13) -0.0550(14) 0.1205(15) 0.127(8) Uani 1 d . .
H48 H 0.4933(13) -0.0216(14) 0.1325(15) 0.179(89) Uiso 1 calc R .
C49 C 0.4919(6) -0.4342(9) 0.1794(7) 0.045(2) Uani 1 d . .
C50 C 0.5675(7) -0.4221(11) 0.2468(7) 0.053(3) Uani 1 d . .
C51 C 0.5908(9) -0.5405(13) 0.2658(8) 0.065(3) Uani 1 d . .
C52 C 0.5410(9) -0.6622(12) 0.2190(9) 0.067(3) Uani 1 d . .
C53 C 0.4676(9) -0.6728(12) 0.1539(10) 0.079(4) Uani 1 d . .
H53 H 0.4330(9) -0.7576(12) 0.1232(10) 0.125(58) Uiso 1 calc R .
C54 C 0.4436(8) -0.5589(11) 0.1325(9) 0.060(3) Uani 1 d . .
CM C 0.5125(12) 0.4432(15) 0.4711(13) 0.102(6) Uani 1 d . .
OM O 0.4958(13) 0.3499(23) 0.5091(14) 0.225(9) Uani 1 d . .
H1A H 0.2235(67) 0.0551(97) 0.1146(64) 0.043(28) Uiso 1 d . .
H1B H 0.1430(67) 0.0470(104) 0.0332(75) 0.055(30) Uiso 1 d . .
H2A H 0.2315(48) 0.2740(72) 0.1700(52) 0.014(18) Uiso 1 d . .
H2B H 0.2285(66) 0.2611(103) 0.0612(69) 0.058(29) Uiso 1 d . .
H3A H 0.1621(57) 0.4462(89) 0.0827(62) 0.034(24) Uiso 1 d . .
H3B H 0.1800(60) 0.4602(90) 0.1846(65) 0.040(24) Uiso 1 d . .
H5A H -0.0074(55) 0.2542(77) 0.0116(51) 0.024(20) Uiso 1 d . .
H5B H 0.0405(48) 0.1458(84) 0.0020(49) 0.014(20) Uiso 1 d . .
H8 H 0.3057(57) 0.3640(84) 0.4078(55) 0.030(22) Uiso 1 d . .
H9 H 0.3341(71) 0.3098(104) 0.5418(70) 0.055(30) Uiso 1 d . .
H10 H 0.2284(52) 0.2030(81) 0.5947(59) 0.028(22) Uiso 1 d . .
H11 H 0.0866(66) 0.1263(101) 0.5065(66) 0.052(29) Uiso 1 d . .
H14 H 0.0860(70) -0.0639(103) 0.3569(68) 0.057(30) Uiso 1 d . .
H15 H 0.0285(67) -0.2994(108) 0.3325(68) 0.055(31) Uiso 1 d . .
H20 H -0.0040(71) 0.3041(106) 0.4923(71) 0.055(32) Uiso 1 d . .
H23 H -0.2305(56) 0.3346(86) 0.3143(57) 0.009(24) Uiso 1 d . .
H24 H -0.1512(67) 0.2090(106) 0.2405(73) 0.057(32) Uiso 1 d . .
H32A H 0.2025(57) -0.2323(82) 0.3822(56) 0.028(22) Uiso 1 d . .
H32B H 0.2136(46) -0.2527(69) 0.2934(52) 0.011(17) Uiso 1 d . .
H33A H 0.2607(65) 0.0269(101) 0.3901(68) 0.051(28) Uiso 1 d . .
H33B H 0.2487(63) -0.0433(94) 0.2901(67) 0.042(27) Uiso 1 d . .
H35A H 0.4062(49) -0.1655(80) 0.4796(49) 0.020(19) Uiso 1 d . .
H35B H 0.4133(90) -0.0200(144) 0.4713(89) 0.096(46) Uiso 1 d . .
H40 H 0.2751(53) -0.4359(85) -0.1348(61) 0.028(22) Uiso 1 d . .
H41 H 0.3992(73) -0.3998(111) -0.0321(73) 0.058(34) Uiso 1 d . .
H44 H 0.6221(65) -0.3046(106) 0.1177(67) 0.048(29) Uiso 1 d . .
H45 H 0.7139(83) -0.2032(125) 0.0545(82) 0.081(39) Uiso 1 d . .
H50 H 0.6035(76) -0.3252(124) 0.2804(78) 0.074(36) Uiso 1 d . .
H51 H 0.6484(85) -0.5188(128) 0.3194(87) 0.089(41) Uiso 1 d . .
H52 H 0.5513(61) -0.7400(104) 0.2248(62) 0.043(26) Uiso 1 d . .
H54 H 0.3963(65) -0.5664(97) 0.0797(67) 0.049(28) Uiso 1 d . .

loop_
_atom_type_symbol
_atom_type_description
_atom_type_scat_dispersion_real
_atom_type_scat_dispersion_imag
_atom_type_scat_source
C C 0.0033 0.0016 'International Tables Vol C Tables 4.2.6.8 and 6.1.1.4'
H H 0.0000 0.0000 'International Tables Vol C Tables 4.2.6.8 and 6.1.1.4'
N N 0.0061 0.0033 'International Tables Vol C Tables 4.2.6.8 and 6.1.1.4'
O O 0.0106 0.0060 'International Tables Vol C Tables 4.2.6.8 and 6.1.1.4'
S S 0.1246 0.1234 'International Tables Vol C Tables 4.2.6.8 and 6.1.1.4'
P P 0.1023 0.0942 'International Tables Vol C Tables 4.2.6.8 and 6.1.1.4'
Re Re -1.0185 7.2310 'International Tables Vol C Tables 4.2.6.8 and 6.1.1.4'

loop_
_geom_angle_atom_site_label_1
_geom_angle_atom_site_label_2
_geom_angle_atom_site_label_3
_geom_angle
_geom_angle_site_symmetry_1
_geom_angle_site_symmetry_3
_geom_angle_publ_flag
O1 Re1 O2 167.7(3) . . ?
O1 Re1 N1 109.5(3) . . ?
O2 Re1 N1 82.8(2) . . ?
O1 Re1 S1 100.0(3) . . ?
O2 Re1 S1 81.6(2) . . ?
N1 Re1 S1 83.6(2) . . ?
O1 Re1 S2 98.8(3) . . ?
O2 Re1 S2 81.4(2) . . ?
N1 Re1 S2 84.6(2) . . ?
S1 Re1 S2 160.37(9) . . ?
O1 Re1 P1 90.7(2) . . ?
O2 Re1 P1 76.9(2) . . ?
N1 Re1 P1 159.7(2) . . ?
S1 Re1 P1 92.13(9) . . ?
S2 Re1 P1 93.50(9) . . ?
C1 S1 Re1 100.2(4) . . ?
C4 S2 Re1 99.3(3) . . ?
C5 N1 C3 110.2(8) . . ?
C5 N1 C2 112.7(8) . . ?
C3 N1 C2 108.3(8) . . ?
C5 N1 Re1 104.2(5) . . ?
C3 N1 Re1 111.5(6) . . ?
C2 N1 Re1 110.0(5) . . ?
C12 P1 C19 110.5(4) . . ?
C12 P1 C13 107.4(4) . . ?
C19 P1 C13 107.2(4) . . ?
C12 P1 Re1 102.4(3) . . ?
C19 P1 Re1 114.8(3) . . ?
C13 P1 Re1 114.1(3) . . ?
C7 O2 Re1 125.9(5) . . ?
C2 C1 S1 109.8(8) . . ?
C1 C2 N1 111.4(8) . . ?
C4 C3 N1 113.0(9) . . ?
C3 C4 S2 109.5(7) . . ?
N1 C5 C6 116.2(8) . . ?
O2 C7 C8 121.9(8) . . ?
O2 C7 C12 120.2(7) . . ?
C8 C7 C12 117.8(8) . . ?
C9 C8 C7 121.2(9) . . ?
C10 C9 C8 120.2(9) . . ?
C9 C10 C11 120.6(9) . . ?
C10 C11 C12 119.8(9) . . ?
C11 C12 C7 120.4(8) . . ?
C11 C12 P1 127.0(7) . . ?
C7 C12 P1 112.5(6) . . ?
C14 C13 C18 120.3(9) . . ?
C14 C13 P1 119.3(7) . . ?
C18 C13 P1 119.9(7) . . ?
C13 C14 C15 119.3(10) . . ?
C16 C15 C14 121.1(11) . . ?
C15 C16 C17 119.5(10) . . ?
C16 C17 C18 121.2(10) . . ?
C17 C18 C13 118.5(10) . . ?
C24 C19 C20 118.1(10) . . ?
C24 C19 P1 119.9(8) . . ?
C20 C19 P1 121.8(7) . . ?
C21 C20 C19 122.4(11) . . ?
C20 C21 C22 119.6(12) . . ?
C23 C22 C21 118.0(13) . . ?
C22 C23 C24 123.1(14) . . ?
C19 C24 C23 118.6(13) . . ?
O11 Re2 O12 166.1(3) . . ?
O11 Re2 N11 111.2(4) . . ?
O12 Re2 N11 82.6(3) . . ?
O11 Re2 S12 100.3(3) . . ?
O12 Re2 S12 82.1(2) . . ?
N11 Re2 S12 83.9(2) . . ?
O11 Re2 S11 97.4(2) . . ?
O12 Re2 S11 82.1(2) . . ?
N11 Re2 S11 83.9(2) . . ?
S12 Re2 S11 161.19(11) . . ?
O11 Re2 P11 88.6(3) . . ?
O12 Re2 P11 77.5(2) . . ?
N11 Re2 P11 159.7(2) . . ?
S12 Re2 P11 96.93(11) . . ?
S11 Re2 P11 89.58(9) . . ?
C31 S11 Re2 99.5(3) . . ?
C34 S12 Re2 100.5(4) . . ?
C33 N11 C32 108.4(8) . . ?
C33 N11 C35 111.0(8) . . ?
C32 N11 C35 110.1(8) . . ?
C33 N11 Re2 112.0(6) . . ?
C32 N11 Re2 109.9(6) . . ?
C35 N11 Re2 105.5(6) . . ?
C42 P11 C49 110.3(4) . . ?
C42 P11 C43 106.1(4) . . ?
C49 P11 C43 105.3(4) . . ?
C42 P11 Re2 102.8(3) . . ?
C49 P11 Re2 110.6(3) . . ?
C43 P11 Re2 121.4(3) . . ?
C37 O12 Re2 126.2(6) . . ?
C32 C31 S11 110.7(7) . . ?
N11 C32 C31 112.1(8) . . ?
N11 C33 C34 111.8(9) . . ?
C33 C34 S12 110.0(8) . . ?
N11 C35 C36 117.5(8) . . ?
O12 C37 C38 120.6(9) . . ?
O12 C37 C42 120.5(8) . . ?
C38 C37 C42 118.9(10) . . ?
C39 C38 C37 118.5(11) . . ?
C38 C39 C40 122.8(11) . . ?
C39 C40 C41 119.4(12) . . ?
C42 C41 C40 119.5(12) . . ?
C41 C42 C37 120.9(9) . . ?
C41 C42 P11 126.1(8) . . ?
C37 C42 P11 113.0(7) . . ?
C44 C43 C48 117.9(11) . . ?
C44 C43 P11 124.7(9) . . ?
C48 C43 P11 117.3(9) . . ?
C43 C44 C45 120.8(14) . . ?
C46 C45 C44 122.7(15) . . ?
C45 C46 C47 116.7(15) . . ?
C46 C47 C48 122.6(16) . . ?
C43 C48 C47 119.2(15) . . ?
C54 C49 C50 119.6(10) . . ?
C54 C49 P11 123.2(8) . . ?
C50 C49 P11 117.1(7) . . ?
C49 C50 C51 118.7(11) . . ?
C52 C51 C50 120.3(11) . . ?
C51 C52 C53 120.6(11) . . ?
C52 C53 C54 120.7(12) . . ?
C49 C54 C53 120.1(11) . . ?
OM CM CM 101.4(22) . 2_666 ?

loop_
_geom_bond_atom_site_label_1
_geom_bond_atom_site_label_2
_geom_bond_distance
_geom_bond_site_symmetry_2
_geom_bond_publ_flag
Re1 O1 1.686(6) . ?
Re1 O2 2.093(6) . ?
Re1 N1 2.176(7) . ?
Re1 S1 2.369(3) . ?
Re1 S2 2.370(3) . ?
Re1 P1 2.397(3) . ?
S1 C1 1.837(11) . ?
S2 C4 1.848(10) . ?
N1 C5 1.500(12) . ?
N1 C3 1.502(13) . ?
N1 C2 1.507(12) . ?
P1 C12 1.789(9) . ?
P1 C19 1.807(9) . ?
P1 C13 1.833(9) . ?
O2 C7 1.303(10) . ?
C1 C2 1.49(2) . ?
C3 C4 1.50(2) . ?
C5 C6 1.516(14) . ?
C7 C8 1.389(12) . ?
C7 C12 1.411(12) . ?
C8 C9 1.380(14) . ?
C9 C10 1.370(14) . ?
C10 C11 1.375(14) . ?
C11 C12 1.391(12) . ?
C13 C14 1.379(13) . ?
C13 C18 1.399(13) . ?
C14 C15 1.384(14) . ?
C15 C16 1.37(2) . ?
C16 C17 1.37(2) . ?
C17 C18 1.386(14) . ?
C19 C24 1.378(14) . ?
C19 C20 1.404(14) . ?
C20 C21 1.370(15) . ?
C21 C22 1.39(2) . ?
C22 C23 1.37(2) . ?
C23 C24 1.40(2) . ?
Re2 O11 1.671(6) . ?
Re2 O12 2.098(6) . ?
Re2 N11 2.184(8) . ?
Re2 S12 2.348(3) . ?
Re2 S11 2.389(3) . ?
Re2 P11 2.402(3) . ?
S11 C31 1.825(10) . ?
S12 C34 1.819(12) . ?
N11 C33 1.482(12) . ?
N11 C32 1.499(12) . ?
N11 C35 1.510(13) . ?
P11 C42 1.798(9) . ?
P11 C49 1.815(9) . ?
P11 C43 1.841(9) . ?
O12 C37 1.314(12) . ?
C31 C32 1.500(14) . ?
C33 C34 1.52(2) . ?
C35 C36 1.514(15) . ?
C37 C38 1.403(14) . ?
C37 C42 1.407(13) . ?
C38 C39 1.37(2) . ?
C39 C40 1.37(2) . ?
C40 C41 1.38(2) . ?
C41 C42 1.38(2) . ?
C43 C44 1.350(15) . ?
C43 C48 1.36(2) . ?
C44 C45 1.39(2) . ?
C45 C46 1.32(2) . ?
C46 C47 1.35(2) . ?
C47 C48 1.40(2) . ?
C49 C54 1.363(14) . ?
C49 C50 1.396(14) . ?
C50 C51 1.411(15) . ?
C51 C52 1.35(2) . ?
C52 C53 1.35(2) . ?
C53 C54 1.38(2) . ?
CM OM 1.24(3) . ?
CM CM 1.53(4) 2_666 ?
